data_2020366
loop_
_publ_author_name
'Mashiyama, H.'

_publ_section_title
;
 Low-temperature commensurate phase of potassium tetrachlorozincate, K2 Zn
 Cl4
;
_journal_name_full 'Acta Crystallographica C (39,1983-)'
_journal_page_first 9
_journal_page_last 12
_journal_volume 49
_journal_year 1993
_chemical_formula_sum 'Cl4 K2 Zn'
_chemical_name_systematic 'K2 (Zn Cl4)'
_space_group_IT_number 9
_symmetry_space_group_name_Hall 'C -2yc'
_symmetry_space_group_name_H-M 'C 1 c 1'
_cell_angle_alpha 90
_cell_angle_beta 89.98
_cell_angle_gamma 90
_cell_formula_units_Z 48
_cell_length_a 14.394
_cell_length_b 24.544
_cell_length_c 26.616
_cell_volume 9403.069
_citation_journal_id_ASTM ACSCEE
_cod_data_source_file Mashiyama_ACSCEE_1993_1582.cif
_cod_data_source_block Cl4K2Zn1
_cod_original_cell_volume 9403.068
_cod_original_formula_sum 'Cl4 K2 Zn1'
_cod_database_code 2020366

loop_
_symmetry_equiv_pos_as_xyz
x,y,z
x,-y,z+1/2
x+1/2,y+1/2,z
x+1/2,-y+1/2,z+1/2

loop_
_atom_site_label
_atom_site_type_symbol
_atom_site_fract_x
_atom_site_fract_y
_atom_site_fract_z
_atom_site_occupancy
_atom_site_U_iso_or_equiv
K5 K+1 0.1315 0.4126 0.3804 1 0.0
Cl43 Cl-1 0.2543 0.1888 0.5637 1 0.0
K7 K+1 0.3685 0.3319 0.2905 1 0.0
K2 K+1 0.1319 0.0822 0.5431 1 0.0
Cl33 Cl-1 0.4105 0.3455 0.8412 1 0.0
Cl27 Cl-1 0.2544 0.2949 0.0779 1 0.0
Zn7 Zn+2 0.3905 0.3327 0.0958 1 0.0
K17 K+1 0.1113 0.2188 0.3304 1 0.0
Cl2 Cl-1 0.1589 0.1597 0.1141 1 0.0
K15 K+1 0.1123 0.2812 0.8344 1 0.0
Zn11 Zn+2 0.3934 0.1662 0.5942 1 0.0
Cl24 Cl-1 0.2461 0.4823 0.9327 1 0.0
Zn1 Zn+2 0.1318 0.0817 0.0704 1 0.0
Cl6 Cl-1 0.1469 0.166 0.4434 1 0.0
Cl8 Cl-1 0.2553 0.0333 0.4384 1 0.0
Cl28 Cl-1 0.4997 0.2753 0.0646 1 0.0
Cl9 Cl-1 0.1592 0.0902 0.6581 1 0.0
Cl34 Cl-1 0.3305 0.414 0.7204 1 0.0
K24 K+1 0.3701 0.4703 0.8344 1 0.0
Cl30 Cl-1 0.4242 0.4082 0.3862 1 0.0
Cl5 Cl-1 0.1647 0.0938 0.3205 1 0.0
Cl45 Cl-1 0.3373 0.1499 0.011 1 0.0
Zn6 Zn+2 0.1476 0.417 0.9042 1 0.0
Cl46 Cl-1 0.4111 0.0834 0.8879 1 0.0
Cl13 Cl-1 0.157 0.4065 0.1594 1 0.0
K14 K+1 0.1532 0.2805 0.4983 1 0.0
Cl37 Cl-1 0.4036 0.1596 0.3396 1 0.0
Zn4 Zn+2 0.1181 0.417 0.2413 1 0.0
Cl22 Cl-1 0.1837 0.3379 0.9473 1 0.0
Cl21 Cl-1 0.1663 0.4046 0.8214 1 0.0
Cl42 Cl-1 0.437 0.0869 0.5578 1 0.0
Cl18 Cl-1 0.1688 0.3334 0.6129 1 0.0
Cl19 Cl-1 -0.0005 0.4422 0.613 1 0.0
K16 K+1 0.1505 0.2194 0.0002 1 0.0
Zn9 Zn+2 0.3707 0.3355 0.7603 1 0.0
Cl25 Cl-1 0.4207 0.3466 0.1766 1 0.0
K6 K+1 0.1148 0.411 0.7111 1 0.0
K21 K+1 0.3678 0.0305 0.6677 1 0.0
Cl29 Cl-1 0.3374 0.3483 0.5092 1 0.0
Cl31 Cl-1 0.2492 0.3024 0.3884 1 0.0
Cl38 Cl-1 0.3308 0.0897 0.2197 1 0.0
K8 K+1 0.3959 0.3391 0.6197 1 0.0
Cl4 Cl-1 0.2467 0.0207 0.0808 1 0.0
Cl26 Cl-1 0.4023 0.4119 0.0534 1 0.0
Cl44 Cl-1 0.4937 0.2323 0.5699 1 0.0
Cl15 Cl-1 0.0133 0.482 0.2558 1 0.0
Cl16 Cl-1 0.2557 0.4414 0.2804 1 0.0
Cl3 Cl-1 0.0026 0.0456 0.1095 1 0.0
Zn10 Zn+2 0.3695 0.1686 0.2583 1 0.0
K12 K+1 0.3556 0.1659 0.7918 1 0.0
Cl40 Cl-1 0.5032 0.1966 0.2205 1 0.0
Zn5 Zn+2 0.1288 0.4126 0.5723 1 0.0
Cl17 Cl-1 0.0885 0.4012 0.4932 1 0.0
Cl10 Cl-1 0.0952 0.163 0.7806 1 0.0
Cl41 Cl-1 0.4023 0.158 0.6773 1 0.0
K4 K+1 0.1594 0.4148 0.0436 1 0.0
Cl11 Cl-1 0.0093 0.0219 0.7569 1 0.0
Cl48 Cl-1 0.4937 0.2211 0.9153 1 0.0
K18 K+1 0.1284 0.2166 0.665 1 0.0
K3 K+1 0.1398 0.0778 0.8808 1 0.0
Cl1 Cl-1 0.0881 0.097 -0.0078 1 0.0
Zn8 Zn+2 0.3822 0.3316 0.4277 1 0.0
Zn2 Zn+2 0.1396 0.0843 0.4028 1 0.0
Cl20 Cl-1 0.2431 0.474 0.5851 1 0.0
Cl14 Cl-1 0.0799 0.3376 0.281 1 0.0
K20 K+1 0.3738 0.0347 0.3334 1 0.0
K11 K+1 0.3822 0.1604 0.4573 1 0.0
K1 K+1 0.1153 0.0808 0.21 1 0.0
Cl23 Cl-1 0.0047 0.4447 0.929 1 0.0
K10 K+1 0.3843 0.1721 0.1206 1 0.0
K9 K+1 0.4092 0.331 0.9564 1 0.0
K23 K+1 0.3992 0.4678 0.5001 1 0.0
Zn12 Zn+2 0.3765 0.1624 0.9282 1 0.0
Cl39 Cl-1 0.2602 0.2328 0.2435 1 0.0
K19 K+1 0.4071 0.0288 0.0018 1 0.0
K22 K+1 0.3607 0.4685 0.1697 1 0.0
Cl35 Cl-1 0.261 0.2719 0.7478 1 0.0
Cl7 Cl-1 0.0049 0.0466 0.4295 1 0.0
Cl32 Cl-1 0.4922 0.2671 0.4224 1 0.0
K13 K+1 0.1126 0.2822 0.1682 1 0.0
Cl47 Cl-1 0.2437 0.1936 0.8908 1 0.0
Zn3 Zn+2 0.1206 0.0825 0.74 1 0.0
Cl36 Cl-1 0.5049 0.3098 0.7214 1 0.0
Cl12 Cl-1 0.2563 0.0515 0.7778 1 0.0
